data_4037044
loop_
_publ_author_name
'Wang, Chao-Ming'
'Xiao, Jun-An'
'Wang, Jing'
'Wang, Sha-Sha'
'Deng, Zhao-Xu'
'Yang, Hua'

_publ_section_title
;
 Organocatalytic Enantioselective Conjugate Addition of Azlactones to
 Enolizable Linear and Cyclic Enones.
;
_journal_issue 17
_journal_name_full 'The Journal of organic chemistry'
_journal_page_first 8001
_journal_page_last 8008
_journal_paper_doi 10.1021/acs.joc.6b01356
_journal_volume 81
_journal_year 2016
_chemical_formula_sum 'C21 H19 N O3'
_chemical_formula_weight 333.37
_space_group_IT_number 2
_space_group_name_Hall '-P 1'
_space_group_name_H-M_alt 'P -1'
_symmetry_cell_setting triclinic
_symmetry_space_group_name_H-M 'P -1'
_atom_sites_solution_hydrogens geom
_atom_sites_solution_primary direct
_atom_sites_solution_secondary difmap
_audit_creation_method SHELXL-97
_cell_angle_alpha 90.726(3)
_cell_angle_beta 99.896(2)
_cell_angle_gamma 108.482(2)
_cell_formula_units_Z 2
_cell_length_a 7.7814(4)
_cell_length_b 9.8387(4)
_cell_length_c 12.3163(6)
_cell_measurement_reflns_used 3091
_cell_measurement_temperature 296(2)
_cell_measurement_theta_max 25.02
_cell_measurement_theta_min 1.68
_cell_volume 878.70(7)
_computing_structure_refinement 'SHELXL-97 (Sheldrick, 1997)'
_computing_structure_solution 'SHELXS-97 (Sheldrick, 1990)'
_diffrn_ambient_temperature 296(2)
_diffrn_measured_fraction_theta_full 0.991
_diffrn_measured_fraction_theta_max 0.991
_diffrn_measurement_device_type 'CCD area detector'
_diffrn_measurement_method 'phi and omega scans'
_diffrn_radiation_monochromator graphite
_diffrn_radiation_source 'fine-focus sealed tube'
_diffrn_radiation_type MoK\a
_diffrn_radiation_wavelength 0.71073
_diffrn_reflns_av_R_equivalents 0.0138
_diffrn_reflns_av_sigmaI/netI 0.0167
_diffrn_reflns_limit_h_max 6
_diffrn_reflns_limit_h_min -9
_diffrn_reflns_limit_k_max 11
_diffrn_reflns_limit_k_min -10
_diffrn_reflns_limit_l_max 14
_diffrn_reflns_limit_l_min -14
_diffrn_reflns_number 9732
_diffrn_reflns_theta_full 25.02
_diffrn_reflns_theta_max 25.02
_diffrn_reflns_theta_min 1.68
_exptl_absorpt_coefficient_mu 0.084
_exptl_crystal_colour colorless
_exptl_crystal_density_diffrn 1.260
_exptl_crystal_density_method 'not measured'
_exptl_crystal_description bar
_exptl_crystal_F_000 352
_exptl_crystal_size_max 0.3
_exptl_crystal_size_mid 0.2
_exptl_crystal_size_min 0.2
_refine_diff_density_max 0.124
_refine_diff_density_min -0.181
_refine_diff_density_rms 0.034
_refine_ls_extinction_method none
_refine_ls_goodness_of_fit_ref 1.031
_refine_ls_hydrogen_treatment mixed
_refine_ls_matrix_type full
_refine_ls_number_parameters 226
_refine_ls_number_reflns 3091
_refine_ls_number_restraints 0
_refine_ls_restrained_S_all 1.031
_refine_ls_R_factor_all 0.0536
_refine_ls_R_factor_gt 0.0406
_refine_ls_shift/su_max 0.000
_refine_ls_shift/su_mean 0.000
_refine_ls_structure_factor_coef Fsqd
_refine_ls_weighting_details 'calc w=1/[\s^2^(Fo^2^)+(0.0674P)^2^+0.1041P] where P=(Fo^2^+2Fc^2^)/3'
_refine_ls_weighting_scheme calc
_refine_ls_wR_factor_gt 0.1096
_refine_ls_wR_factor_ref 0.1187
_reflns_number_gt 2421
_reflns_number_total 3091
_reflns_threshold_expression >2sigma(I)
_cod_data_source_file jo6b01356_si_002.cif
_cod_data_source_block yangh84
_cod_depositor_comments
;
The following automatic conversions were performed:

data item '_symmetry_cell_setting' value 'Triclinic' was changed to
'triclinic' in accordance with the
/home/saulius/struct/COD-crude-data/automatic-downloads/DataCite-retrospective/ACS/depositions/lib/dictionaries/cif_core.dic
dictionary named 'cif_core.dic' version 2.4.2 last updated on
2011-04-26.

Automatic conversion script
Id: cif_fix_values 6909 2019-04-08 15:41:33Z antanas 

2020-10-10
Z value and formula fixed to values more according to usual
chemical conventions.                 miguel
;
_cod_original_formula_sum 'C2.47 H2.24 N0.12 O0.35'
_cod_original_formula_weight 39.22
_cod_original_formula_units_Z 17
_cod_original_sg_symbol_H-M P-1
_cod_database_code 4037044

loop_
_symmetry_equiv_pos_as_xyz
'x, y, z'
'-x, -y, -z'

loop_
_atom_site_label
_atom_site_type_symbol
_atom_site_fract_x
_atom_site_fract_y
_atom_site_fract_z
_atom_site_U_iso_or_equiv
_atom_site_adp_type
_atom_site_occupancy
_atom_site_symmetry_multiplicity
_atom_site_calc_flag
_atom_site_refinement_flags
O3 O 0.07401(13) 0.59260(10) 0.18934(8) 0.0496(3) Uani 1 1 d .
O2 O 0.01967(15) 0.43230(11) 0.31840(9) 0.0605(3) Uani 1 1 d .
N1 N 0.27918(16) 0.78913(12) 0.28979(10) 0.0466(3) Uani 1 1 d .
C21 C 0.24594(19) 0.67410(14) 0.36527(11) 0.0442(4) Uani 1 1 d .
C20 C 0.18366(19) 0.73633(15) 0.19628(12) 0.0440(3) Uani 1 1 d .
C19 C 0.10087(19) 0.54927(15) 0.29523(12) 0.0447(3) Uani 1 1 d .
C18 C 0.4847(2) 0.57084(18) 0.30751(12) 0.0517(4) Uani 1 1 d .
C17 C 0.17831(19) 0.71306(15) 0.46730(12) 0.0469(4) Uani 1 1 d .
H17A H 0.1615 0.6320 0.5143 0.056 Uiso 1 1 calc R
C16 C 0.1740(2) 0.80885(16) 0.09362(12) 0.0506(4) Uani 1 1 d .
C15 C 0.4226(2) 0.63266(18) 0.40017(13) 0.0559(4) Uani 1 1 d .
H15A H 0.5218 0.7175 0.4344 0.067 Uiso 1 1 calc R
H15B H 0.4011 0.5630 0.4556 0.067 Uiso 1 1 calc R
C14 C 0.3103(2) 0.84727(17) 0.53662(14) 0.0604(4) Uani 1 1 d .
H14A H 0.4136 0.8265 0.5809 0.073 Uiso 1 1 calc R
H14B H 0.3570 0.9240 0.4899 0.073 Uiso 1 1 calc R
C13 C -0.0022(2) 0.74678(18) 0.44391(14) 0.0582(4) Uani 1 1 d .
H13A H -0.0083 0.8007 0.3788 0.070 Uiso 1 1 calc R
H13B H -0.1070 0.6591 0.4326 0.070 Uiso 1 1 calc R
O1 O -0.1321(2) 0.85897(15) 0.57006(13) 0.0894(5) Uani 1 1 d .
C12 C 0.0001(3) 0.83505(17) 0.54518(15) 0.0627(5) Uani 1 1 d .
C11 C 0.5804(2) 0.6580(2) 0.23564(14) 0.0620(4) Uani 1 1 d .
H11A H 0.6053 0.7569 0.2440 0.074 Uiso 1 1 calc R
C10 C 0.0631(3) 0.74049(19) -0.00378(13) 0.0653(5) Uani 1 1 d .
H10A H -0.0071 0.6440 -0.0064 0.078 Uiso 1 1 calc R
C9 C 0.4496(2) 0.4245(2) 0.29269(15) 0.0651(5) Uani 1 1 d .
H9A H 0.3840 0.3633 0.3392 0.078 Uiso 1 1 calc R
C8 C 0.1923(3) 0.88781(18) 0.60958(15) 0.0684(5) Uani 1 1 d .
H8A H 0.2002 0.8424 0.6789 0.082 Uiso 1 1 calc R
H8B H 0.2323 0.9911 0.6253 0.082 Uiso 1 1 calc R
C7 C 0.6390(3) 0.6019(3) 0.15270(16) 0.0776(6) Uani 1 1 d .
H7A H 0.7019 0.6626 0.1049 0.093 Uiso 1 1 calc R
C6 C 0.2796(3) 0.9511(2) 0.09526(16) 0.0832(6) Uani 1 1 d .
H6A H 0.3561 0.9980 0.1605 0.100 Uiso 1 1 calc R
C5 C 0.1589(4) 0.9567(2) -0.09473(17) 0.0931(7) Uani 1 1 d .
H5A H 0.1515 1.0072 -0.1578 0.112 Uiso 1 1 calc R
C4 C 0.6060(3) 0.4571(3) 0.13925(17) 0.0828(6) Uani 1 1 d .
H4A H 0.6475 0.4192 0.0832 0.099 Uiso 1 1 calc R
C3 C 0.0562(3) 0.8156(2) -0.09798(15) 0.0840(6) Uani 1 1 d .
H3A H -0.0190 0.7694 -0.1638 0.101 Uiso 1 1 calc R
C2 C 0.2724(4) 1.0241(2) 0.00090(18) 0.1029(8) Uani 1 1 d .
H2A H 0.3453 1.1197 0.0024 0.124 Uiso 1 1 calc R
C1 C 0.5111(3) 0.3682(2) 0.20934(17) 0.0818(6) Uani 1 1 d .
H1B H 0.4880 0.2696 0.2007 0.098 Uiso 1 1 calc R

loop_
_atom_site_aniso_label
_atom_site_aniso_U_11
_atom_site_aniso_U_22
_atom_site_aniso_U_33
_atom_site_aniso_U_23
_atom_site_aniso_U_13
_atom_site_aniso_U_12
O3 0.0528(6) 0.0438(6) 0.0458(6) 0.0049(4) 0.0061(4) 0.0084(4)
O2 0.0682(7) 0.0409(6) 0.0640(7) 0.0093(5) 0.0151(6) 0.0043(5)
N1 0.0483(7) 0.0427(7) 0.0462(7) 0.0079(5) 0.0117(6) 0.0093(5)
C21 0.0445(8) 0.0410(8) 0.0446(8) 0.0098(6) 0.0088(6) 0.0096(6)
C20 0.0446(8) 0.0403(8) 0.0482(8) 0.0067(6) 0.0137(7) 0.0126(6)
C19 0.0461(8) 0.0421(8) 0.0474(8) 0.0077(6) 0.0117(6) 0.0145(6)
C18 0.0422(8) 0.0650(10) 0.0478(9) 0.0074(7) 0.0027(7) 0.0202(7)
C17 0.0501(8) 0.0404(8) 0.0472(8) 0.0091(6) 0.0130(7) 0.0079(6)
C16 0.0618(10) 0.0510(9) 0.0450(9) 0.0092(7) 0.0173(7) 0.0226(7)
C15 0.0521(9) 0.0669(10) 0.0480(9) 0.0082(7) 0.0055(7) 0.0203(8)
C14 0.0605(10) 0.0552(10) 0.0537(9) -0.0008(7) 0.0109(8) 0.0023(8)
C13 0.0541(9) 0.0573(10) 0.0634(10) 0.0051(8) 0.0157(8) 0.0157(8)
O1 0.1015(11) 0.0791(10) 0.1113(12) 0.0165(8) 0.0561(9) 0.0429(8)
C12 0.0783(12) 0.0446(9) 0.0734(12) 0.0159(8) 0.0348(10) 0.0199(8)
C11 0.0502(9) 0.0702(11) 0.0681(11) 0.0108(9) 0.0160(8) 0.0202(8)
C10 0.0889(13) 0.0612(10) 0.0473(9) 0.0045(8) 0.0171(9) 0.0241(9)
C9 0.0670(11) 0.0672(11) 0.0627(11) 0.0100(9) 0.0084(9) 0.0256(9)
C8 0.0933(14) 0.0430(9) 0.0629(11) -0.0006(8) 0.0282(10) 0.0067(9)
C7 0.0647(12) 0.1077(17) 0.0713(13) 0.0198(11) 0.0258(10) 0.0358(11)
C6 0.1193(17) 0.0556(11) 0.0592(11) 0.0166(9) 0.0112(11) 0.0090(11)
C5 0.158(2) 0.0836(15) 0.0522(12) 0.0250(10) 0.0348(13) 0.0500(15)
C4 0.0831(14) 0.1135(18) 0.0650(12) -0.0033(12) 0.0149(10) 0.0499(13)
C3 0.1252(18) 0.0868(15) 0.0426(10) 0.0056(9) 0.0154(10) 0.0377(13)
C2 0.164(2) 0.0630(12) 0.0688(14) 0.0252(11) 0.0261(15) 0.0151(14)
C1 0.0945(15) 0.0758(13) 0.0794(14) -0.0058(11) 0.0052(12) 0.0397(12)

loop_
_atom_type_symbol
_atom_type_description
_atom_type_scat_dispersion_real
_atom_type_scat_dispersion_imag
_atom_type_scat_source
C C 0.0033 0.0016 'International Tables Vol C Tables 4.2.6.8 and 6.1.1.4'
H H 0.0000 0.0000 'International Tables Vol C Tables 4.2.6.8 and 6.1.1.4'
N N 0.0061 0.0033 'International Tables Vol C Tables 4.2.6.8 and 6.1.1.4'
O O 0.0106 0.0060 'International Tables Vol C Tables 4.2.6.8 and 6.1.1.4'

loop_
_geom_angle_atom_site_label_1
_geom_angle_atom_site_label_2
_geom_angle_atom_site_label_3
_geom_angle
C19 O3 C20 105.34(11)
C20 N1 C21 107.10(12)
N1 C21 C19 103.57(11)
N1 C21 C17 112.78(11)
C19 C21 C17 111.24(11)
N1 C21 C15 110.04(12)
C19 C21 C15 108.51(12)
C17 C21 C15 110.44(12)
N1 C20 O3 116.76(12)
N1 C20 C16 127.46(14)
O3 C20 C16 115.77(12)
O2 C19 O3 122.17(13)
O2 C19 C21 130.85(14)
O3 C19 C21 106.97(11)
C9 C18 C11 117.95(16)
C9 C18 C15 120.63(15)
C11 C18 C15 121.41(15)
C13 C17 C14 102.71(12)
C13 C17 C21 115.45(12)
C14 C17 C21 114.30(12)
C13 C17 H17A 108.0
C14 C17 H17A 108.0
C21 C17 H17A 108.0
C10 C16 C6 119.13(15)
C10 C16 C20 122.42(15)
C6 C16 C20 118.45(15)
C18 C15 C21 114.89(12)
C18 C15 H15A 108.5
C21 C15 H15A 108.5
C18 C15 H15B 108.5
C21 C15 H15B 108.5
H15A C15 H15B 107.5
C8 C14 C17 103.96(13)
C8 C14 H14A 111.0
C17 C14 H14A 111.0
C8 C14 H14B 111.0
C17 C14 H14B 111.0
H14A C14 H14B 109.0
C12 C13 C17 104.88(13)
C12 C13 H13A 110.8
C17 C13 H13A 110.8
C12 C13 H13B 110.8
C17 C13 H13B 110.8
H13A C13 H13B 108.8
O1 C12 C8 125.86(18)
O1 C12 C13 125.68(18)
C8 C12 C13 108.46(14)
C7 C11 C18 121.29(18)
C7 C11 H11A 119.4
C18 C11 H11A 119.4
C16 C10 C3 119.89(18)
C16 C10 H10A 120.1
C3 C10 H10A 120.1
C18 C9 C1 120.55(18)
C18 C9 H9A 119.7
C1 C9 H9A 119.7
C12 C8 C14 105.53(14)
C12 C8 H8A 110.6
C14 C8 H8A 110.6
C12 C8 H8B 110.6
C14 C8 H8B 110.6
H8A C8 H8B 108.8
C11 C7 C4 120.55(19)
C11 C7 H7A 119.7
C4 C7 H7A 119.7
C2 C6 C16 120.37(19)
C2 C6 H6A 119.8
C16 C6 H6A 119.8
C3 C5 C2 120.03(18)
C3 C5 H5A 120.0
C2 C5 H5A 120.0
C7 C4 C1 119.27(19)
C7 C4 H4A 120.4
C1 C4 H4A 120.4
C5 C3 C10 120.35(19)
C5 C3 H3A 119.8
C10 C3 H3A 119.8
C5 C2 C6 120.2(2)
C5 C2 H2A 119.9
C6 C2 H2A 119.9
C4 C1 C9 120.4(2)
C4 C1 H1B 119.8
C9 C1 H1B 119.8

loop_
_geom_bond_atom_site_label_1
_geom_bond_atom_site_label_2
_geom_bond_distance
O3 C19 1.3796(17)
O3 C20 1.3936(17)
O2 C19 1.1893(17)
N1 C20 1.2628(18)
N1 C21 1.4613(18)
C21 C19 1.512(2)
C21 C17 1.532(2)
C21 C15 1.549(2)
C20 C16 1.462(2)
C18 C9 1.381(2)
C18 C11 1.384(2)
C18 C15 1.505(2)
C17 C13 1.524(2)
C17 C14 1.529(2)
C17 H17A 0.9800
C16 C10 1.375(2)
C16 C6 1.378(2)
C15 H15A 0.9700
C15 H15B 0.9700
C14 C8 1.522(2)
C14 H14A 0.9700
C14 H14B 0.9700
C13 C12 1.505(2)
C13 H13A 0.9700
C13 H13B 0.9700
O1 C12 1.211(2)
C12 C8 1.492(3)
C11 C7 1.365(3)
C11 H11A 0.9300
C10 C3 1.386(2)
C10 H10A 0.9300
C9 C1 1.383(3)
C9 H9A 0.9300
C8 H8A 0.9700
C8 H8B 0.9700
C7 C4 1.368(3)
C7 H7A 0.9300
C6 C2 1.376(3)
C6 H6A 0.9300
C5 C3 1.361(3)
C5 C2 1.363(3)
C5 H5A 0.9300
C4 C1 1.372(3)
C4 H4A 0.9300
C3 H3A 0.9300
C2 H2A 0.9300
C1 H1B 0.9300

loop_
_geom_torsion_atom_site_label_1
_geom_torsion_atom_site_label_2
_geom_torsion_atom_site_label_3
_geom_torsion_atom_site_label_4
_geom_torsion
C20 N1 C21 C19 -3.96(14)
C20 N1 C21 C17 -124.33(13)
C20 N1 C21 C15 111.86(14)
C21 N1 C20 O3 1.59(17)
C21 N1 C20 C16 -178.60(13)
C19 O3 C20 N1 1.78(16)
C19 O3 C20 C16 -178.05(12)
C20 O3 C19 O2 176.66(13)
C20 O3 C19 C21 -4.18(14)
N1 C21 C19 O2 -175.91(15)
C17 C21 C19 O2 -54.5(2)
C15 C21 C19 O2 67.2(2)
N1 C21 C19 O3 5.03(14)
C17 C21 C19 O3 126.44(12)
C15 C21 C19 O3 -111.88(12)
N1 C21 C17 C13 60.12(16)
C19 C21 C17 C13 -55.74(16)
C15 C21 C17 C13 -176.29(13)
N1 C21 C17 C14 -58.71(16)
C19 C21 C17 C14 -174.57(13)
C15 C21 C17 C14 64.88(16)
N1 C20 C16 C10 -179.40(16)
O3 C20 C16 C10 0.4(2)
N1 C20 C16 C6 0.3(3)
O3 C20 C16 C6 -179.91(15)
C9 C18 C15 C21 -101.61(17)
C11 C18 C15 C21 79.25(18)
N1 C21 C15 C18 -63.77(17)
C19 C21 C15 C18 48.91(17)
C17 C21 C15 C18 171.08(12)
C13 C17 C14 C8 38.07(16)
C21 C17 C14 C8 163.88(13)
C14 C17 C13 C12 -33.18(16)
C21 C17 C13 C12 -158.25(12)
C17 C13 C12 O1 -163.95(16)
C17 C13 C12 C8 16.00(17)
C9 C18 C11 C7 -0.2(2)
C15 C18 C11 C7 178.99(15)
C6 C16 C10 C3 -1.2(3)
C20 C16 C10 C3 178.47(16)
C11 C18 C9 C1 0.9(2)
C15 C18 C9 C1 -178.24(15)
O1 C12 C8 C14 -172.19(16)
C13 C12 C8 C14 7.86(18)
C17 C14 C8 C12 -28.58(17)
C18 C11 C7 C4 -0.7(3)
C10 C16 C6 C2 0.7(3)
C20 C16 C6 C2 -179.0(2)
C11 C7 C4 C1 0.8(3)
C2 C5 C3 C10 1.5(4)
C16 C10 C3 C5 0.1(3)
C3 C5 C2 C6 -2.0(4)
C16 C6 C2 C5 0.9(4)
C7 C4 C1 C9 0.0(3)
C18 C9 C1 C4 -0.8(3)
